data_2005932
loop_
_publ_author_name
'\"Ulk\"u, D.'
'Ercan, F.'
'Atakol, O.'
'Ercan, I.'
'Gencer, A.'

_publ_section_title
;
 Bis{2-[(2-hydroxybenzyl)iminomethyl]phenolato(2
 --)-<i>O</i>:<i>O</i>,<i>N</i>,<i>O</i>'}dicopper(II)
;
_journal_issue 2
_journal_name_full 'Acta Crystallographica Section C'
_journal_page_first 179
_journal_page_last 181
_journal_paper_doi 10.1107/S0108270196012590
_journal_volume 53
_journal_year 1997
_chemical_formula_iupac '[Cu2 (C14 H11 N O2)2]'
_chemical_formula_moiety 'Cu2 (C14 H11 N O2)2'
_chemical_formula_sum 'C28 H22 Cu2 N2 O4'
_chemical_formula_weight 577.58
_space_group_IT_number 15
_symmetry_cell_setting monoclinic
_symmetry_space_group_name_Hall '-C 2yc'
_symmetry_space_group_name_H-M 'C 1 2/c 1'
_atom_type_scat_source IntTabIV
_cell_angle_alpha 90
_cell_angle_beta 114.96(3)
_cell_angle_gamma 90
_cell_formula_units_Z 4
_cell_length_a 16.903(2)
_cell_length_b 12.158(2)
_cell_length_c 12.342(2)
_cell_measurement_reflns_used 25
_cell_measurement_temperature 295
_cell_measurement_theta_max 18
_cell_measurement_theta_min 10
_cell_volume 2299.5(8)
_computing_data_collection 'CAD-4-Express (Enraf-Nonius, 1993)'
_computing_data_reduction 'MolEN (Fair, 1990)'
_computing_molecular_graphics 'MolEN version of ORTEP'
_computing_publication_material MolEN
_computing_structure_refinement 'LSFM MolEN'
_computing_structure_solution 'Simpel MolEN'
_diffrn_measurement_device 'Enraf-Nonius CAD-4'
_diffrn_measurement_method '\w/2\q scans'
_diffrn_radiation_type MoK\a
_diffrn_radiation_wavelength 0.71073
_diffrn_reflns_av_R_equivalents 0.027
_diffrn_reflns_limit_h_max 20
_diffrn_reflns_limit_h_min -22
_diffrn_reflns_limit_k_max 0
_diffrn_reflns_limit_k_min -16
_diffrn_reflns_limit_l_max 16
_diffrn_reflns_limit_l_min 0
_diffrn_reflns_number 3198
_diffrn_reflns_theta_max 28.6
_diffrn_reflns_theta_min 2.2
_diffrn_standards_decay_% 1.1
_diffrn_standards_interval_time 120
_diffrn_standards_number 3
_exptl_absorpt_coefficient_mu 1.89
_exptl_absorpt_correction_T_max 0.891
_exptl_absorpt_correction_T_min 0.828
_exptl_absorpt_correction_type 'empirical via \y scans (Fair, 1990)'
_exptl_crystal_colour 'dark green'
_exptl_crystal_density_diffrn 1.668
_exptl_crystal_density_meas ?
_exptl_crystal_description prismatic
_exptl_crystal_size_max 0.56
_exptl_crystal_size_mid 0.16
_exptl_crystal_size_min 0.06
_refine_diff_density_max 0.83
_refine_diff_density_min -0.42
_refine_ls_extinction_method none
_refine_ls_goodness_of_fit_obs 0.94
_refine_ls_hydrogen_treatment 'H atoms: see text'
_refine_ls_number_parameters 163
_refine_ls_number_reflns 1059
_refine_ls_R_factor_obs 0.068
_refine_ls_shift/esd_max 0.002
_refine_ls_structure_factor_coef F
_refine_ls_weighting_details 'w = (47.59 /F)^2^ if F > 47.59; w = 1.0 if F < 47.59'
_refine_ls_weighting_scheme calc
_refine_ls_wR_factor_obs 0.082
_reflns_number_observed 1059
_reflns_number_total 2930
_reflns_observed_criterion I>2.3\s(I)
_cod_data_source_file fr1008.cif
_cod_data_source_block TAHDIMER
_cod_depositor_comments
;
The following automatic conversions were performed:

'_refine_ls_weighting_scheme' value 'w = (47.59 /F)^2^ if F > 47.59;
w = 1.0 if F < 47.59' was changed to 'calc'. New tag
'_refine_ls_weighting_details' was created. The value of the new tag
was set to 'w = (47.59 /F)^2^ if F > 47.59; w = 1.0 if F < 47.59'.

Automatic conversion script
Id: cif_fix_values 3143 2015-03-26 13:38:13Z robertas 
;
_cod_database_code 2005932

loop_
_symmetry_equiv_pos_as_xyz
x,y,z
-x,y,-z+1/2
-x,-y,-z
x,-y,z+1/2
x+1/2,y+1/2,z
-x+1/2,y+1/2,-z+1/2
-x+1/2,-y+1/2,-z
x+1/2,-y+1/2,z+1/2

loop_
_atom_site_aniso_label
_atom_site_aniso_U_11
_atom_site_aniso_U_12
_atom_site_aniso_U_13
_atom_site_aniso_U_22
_atom_site_aniso_U_23
_atom_site_aniso_U_33
_atom_site_aniso_type_symbol
Cu 0.0499(6) -0.0044(9) 0.0264(4) 0.0300(6) -0.0031(8) 0.0377(5) Cu
O1 0.065(4) -0.019(4) 0.031(3) 0.031(4) -0.011(4) 0.038(3) O
O2 0.065(4) 0.000(4) 0.049(2) 0.030(4) 0.004(4) 0.061(4) O
C1 0.040(6) 0.007(5) 0.011(4) 0.025(6) -0.009(5) 0.038(6) C
C2 0.054(6) 0.004(7) 0.028(4) 0.043(8) 0.002(7) 0.054(6) C
C3 0.050(7) 0.003(6) 0.031(5) 0.032(7) 0.000(7) 0.077(8) C
C4 0.025(5) -0.001(5) 0.032(5) 0.027(7) 0.002(7) 0.107(9) C
C5 0.035(6) 0.013(6) 0.019(4) 0.045(8) 0.020(6) 0.048(6) C
C6 0.036(6) -0.000(5) 0.015(4) 0.023(6) -0.002(5) 0.041(6) C
C7 0.019(5) 0.002(5) 0.018(3) 0.035(6) 0.010(5) 0.045(5) C
N1 0.026(4) 0.009(4) 0.013(3) 0.023(5) 0.003(4) 0.033(4) N
C8 0.051(6) -0.017(6) 0.029(4) 0.037(7) -0.004(6) 0.050(6) C
C9 0.037(5) -0.019(5) 0.024(3) 0.033(7) -0.006(5) 0.044(5) C
C10 0.050(7) -0.020(6) 0.028(5) 0.041(8) -0.027(6) 0.065(7) C
C11 0.020(5) 0.001(6) 0.023(4) 0.07(1) -0.022(7) 0.064(6) C
C12 0.035(7) 0.002(6) 0.014(6) 0.032(7) -0.001(7) 0.071(9) C
C13 0.060(8) -0.005(7) 0.014(5) 0.038(7) -0.010(6) 0.036(6) C
C14 0.023(5) -0.012(6) 0.016(4) 0.041(7) -0.013(6) 0.049(6) C

loop_
_atom_site_label
_atom_site_fract_x
_atom_site_fract_y
_atom_site_fract_z
_atom_site_B_iso_or_equiv
_atom_site_thermal_displace_type
_atom_site_type_symbol
Cu 0.2148(1) 0.1488(1) 0.0401(1) 2.88(3) Beq Cu
O1 0.1664(5) 0.0131(7) -0.0297(7) 3.3(2) Beq O
O2 0.2392(5) 0.3077(7) 0.0726(7) 3.5(2) Beq O
C1 0.1232(8) -0.051(1) 0.010(1) 2.8(3) Beq C
C2 0.0747(8) -0.138(1) -0.065(1) 3.8(3) Beq C
C3 0.0253(9) -0.209(1) -0.035(1) 4.1(4) Beq C
C4 0.0191(8) -0.198(1) 0.073(1) 4.0(3) Beq C
C5 0.0671(8) -0.115(1) 0.151(1) 3.3(3) Beq C
C6 0.1171(8) -0.039(1) 0.119(1) 2.6(3) Beq C
C7 0.1601(7) 0.045(1) 0.204(1) 2.5(3) Beq C
N1 0.2015(5) 0.1293(8) 0.1858(8) 2.2(2) Beq N
C8 0.2359(8) 0.215(1) 0.276(1) 3.4(3) Beq C
C9 0.1922(7) 0.322(1) 0.227(1) 2.8(3) Beq C
C10 0.1490(8) 0.378(1) 0.283(1) 4.0(3) Beq C
C11 0.1075(7) 0.477(1) 0.235(1) 3.9(3) Beq C
C12 0.1069(8) 0.512(1) 0.133(1) 3.9(4) Beq C
C13 0.1501(9) 0.460(1) 0.076(1) 3.7(3) Beq C
C14 0.1951(7) 0.363(1) 0.124(1) 3.0(3) Beq C
H2 0.077 -0.148 -0.140 5.1 Beq H
H3 -0.006 -0.267 -0.087 5.3 Beq H
H4 -0.017 -0.245 0.094 5.1 Beq H
H5 0.066 -0.109 0.227 4.2 Beq H
H10 0.147 0.350 0.353 5.0 Beq H
H11 0.080 0.518 0.274 5.4 Beq H
H12 0.075 0.577 0.098 5.1 Beq H
H13 0.150 0.490 0.005 4.9 Beq H
H82 0.224 0.173 0.339 0.8 Beq H
H7 0.145 0.033 0.279 3.3 Beq H
H81 0.291 0.221 0.297 4.1 Beq H

loop_
_geom_angle_atom_site_label_1
_geom_angle_atom_site_label_2
_geom_angle_atom_site_label_3
_geom_angle_site_symmetry_3
_geom_angle
_geom_angle_publ_flag
O1 Cu O2 . 164.0(3) yes
O1 Cu N1 . 96.9(4) yes
O1 Cu O2 7_555 98.0(3) yes
O2 Cu N1 . 91.6(4) yes
O2 Cu O2 7_555 76.5(3) yes
N1 Cu O2 7_555 161.9(3) yes
Cu O1 C1 . 124.0(8) yes
Cu O2 C14 . 118.0(8) yes
Cu O2 Cu 7_555 103.5(4) yes
C14 O2 Cu 7_555 132.7(8) yes
O1 C1 C2 . 118.0(10) yes
O1 C1 C6 . 126.0(10) yes
C2 C1 C6 . 116.0(10) yes
C1 C2 C3 . 123.0(10) no
C1 C2 H2 . 119 no
C3 C2 H2 . 118 no
C2 C3 C4 . 120.0(10) no
C2 C3 H3 . 121 no
C4 C3 H3 . 119 no
C3 C4 C5 . 118.0(10) no
C3 C4 H4 . 121 no
C5 C4 H4 . 121 no
C9 C10 H10 . 120 no
C11 C10 H10 . 120 no
C10 C11 C12 . 119(2) no
C10 C11 H11 . 121 no
C12 C11 H11 . 120 no
C11 C12 C13 . 123.0(10) no
C11 C12 H12 . 118 no
C13 C12 H12 . 119 no
C4 C5 C6 . 122.0(10) no
C4 C5 H5 . 119 no
C6 C5 H5 . 119 no
C1 C6 C5 . 120.0(10) yes
C1 C6 C7 . 124.0(10) yes
C5 C6 C7 . 117.0(10) yes
C6 C7 N1 . 126.0(10) yes
C6 C7 H7 . 107 no
N1 C7 H7 . 126 no
Cu N1 C7 . 122.3(8) yes
Cu N1 C8 . 117.5(8) yes
C7 N1 C8 . 120.0(10) yes
N1 C8 C9 . 110.3(8) yes
N1 C8 H82 . 95 no
N1 C8 H81 . 109 no
C9 C8 H82 . 121 no
C9 C8 H81 . 110 no
H82 C8 H81 . 111 no
C8 C9 C10 . 121.0(10) yes
C8 C9 C14 . 119.0(10) yes
C10 C9 C14 . 121.0(10) yes
C9 C10 C11 . 120.0(10) no
C12 C13 C14 . 119.0(10) no
C12 C13 H13 . 120 no
C14 C13 H13 . 121 no
O2 C14 C9 . 120.0(10) yes
O2 C14 C13 . 122.0(10) yes
C9 C14 C13 . 118.0(10) yes

loop_
_geom_bond_atom_site_label_1
_geom_bond_site_symmetry_1
_geom_bond_atom_site_label_2
_geom_bond_site_symmetry_2
_geom_bond_distance
_geom_bond_publ_flag
Cu . Cu 7_555 3.073(2) yes
Cu . O1 . 1.881(8) yes
Cu . O2 . 1.982(9) yes
Cu . N1 . 1.920(10) yes
Cu . O2 7_555 1.934(2) yes
O1 . C1 . 1.29(2) yes
O2 . C14 . 1.35(2) yes
C1 . C2 . 1.42(2) yes
C1 . C6 . 1.41(2) yes
C2 . C3 . 1.35(2) no
C2 . H2 . 0.95 no
C3 . C4 . 1.39(2) no
C3 . H3 . 0.95 no
C4 . C5 . 1.39(2) no
C4 . H4 . 0.95 no
C5 . C6 . 1.41(2) no
C5 . H5 . 0.95 no
C6 . C7 . 1.42(2) yes
C7 . N1 . 1.31(2) yes
C7 . H7 . 1.07 no
N1 . C8 . 1.45(1) yes
C8 . C9 . 1.49(2) yes
C8 . H82 . 1.02 no
C8 . H81 . 0.86 no
C9 . C10 . 1.37(2) no
C9 . C14 . 1.38(2) yes
C10 . C11 . 1.38(2) no
C10 . H10 . 0.95 no
C11 . C12 . 1.33(2) no
C11 . H11 . 0.95 no
C12 . C13 . 1.36(2) no
C12 . H12 . 0.95 no
C13 . C14 . 1.40(2) no
C13 . H13 . 0.95 no

loop_
_geom_torsion_atom_site_label_1
_geom_torsion_atom_site_label_2
_geom_torsion_atom_site_label_3
_geom_torsion_atom_site_label_4
_geom_torsion_site_symmetry_1
_geom_torsion_site_symmetry_2
_geom_torsion_site_symmetry_3
_geom_torsion_site_symmetry_4
_geom_torsion
_geom_torsion_publ_flag
O2 Cu O1 C1 . . . . -108.87(1.49) no
N1 Cu O1 C1 . . . . 12.68(1.02) no
O2 Cu O1 C1 7_555 . . . -177.53(0.93) no
O1 Cu O2 C14 . . . . 85.10(1.59) no
O1 Cu O2 Cu . . . 7_555 -71.49(1.54) no
N1 Cu O2 C14 . . . . -37.10(0.81) no
N1 Cu O2 Cu . . . 7_555 166.31(0.42) no
O2 Cu O2 C14 7_555 . . . 156.64(0.79) no
O2 Cu O2 Cu 7_555 . . 7_555 0.05(0.30) no
O1 Cu N1 C7 . . . . -6.13(1.00) no
O1 Cu N1 C8 . . . . 176.60(0.87) no
O2 Cu N1 C7 . . . . 160.26(0.95) no
O2 Cu N1 C8 . . . . -17.02(0.89) no
O2 Cu N1 C7 7_555 . . . -151.68(0.81) no
O2 Cu N1 C8 7_555 . . . 31.05(1.55) no
O1 Cu O2 Cu . . 7_555 7_555 164.6(3) yes
O2 Cu O2 Cu . . 7_555 7_555 -0.05(0.27) no
N1 Cu O2 Cu . . 7_555 7_555 -49.94(0.95) no
Cu O1 C1 C2 . . . . 166.85(0.95) no
Cu O1 C1 C6 . . . . -10.60(1.83) no
Cu O2 C14 C9 . . . . 50.94(1.37) no
Cu O2 C14 C13 . . . . -128.12(1.15) no
Cu O2 C14 C9 7_555 . . . -160.78(0.89) no
Cu O2 C14 C13 7_555 . . . 20.16(1.80) no
Cu O2 Cu O2 . . 7_555 7_555 -0.06(0.24) no
C14 O2 Cu O2 . . 7_555 7_555 -151.53(1.03) no
O1 C1 C2 C3 . . . . -178.30(1.35) no
O1 C1 C2 H2 . . . . 1.56 no
C6 C1 C2 C3 . . . . -0.61(2.11) no
C6 C1 C2 H2 . . . . 179.250 no
O1 C1 C6 C5 . . . . 179.56(1.25) no
O1 C1 C6 C7 . . . . -1.51(2.13) no
C2 C1 C6 C5 . . . . 2.07(1.88) no
C2 C1 C6 C7 . . . . -179.00(1.25) no
C1 C2 C3 C4 . . . . 0.66(2.31) no
C1 C2 C3 H3 . . . . -179.30 no
H2 C2 C3 C4 . . . . -179.20 no
H2 C2 C3 H3 . . . . 0.83 no
C2 C3 C4 C5 . . . . -2.16(2.17) no
C2 C3 C4 H4 . . . . 177.91 no
H3 C3 C4 C5 . . . . 177.81 no
H3 C3 C4 H4 . . . . -2.12 no
C3 C4 C5 C6 . . . . 3.73(2.10) no
C3 C4 C5 H5 . . . . -176.52 no
H4 C4 C5 C6 . . . . -176.34 no
H4 C4 C5 H5 . . . . 3.41 no
C4 C5 C6 C1 . . . . -3.75(2.03) no
C4 C5 C6 C7 . . . . 177.25(1.27) no
H5 C5 C6 C1 . . . . 176.50 no
H5 C5 C6 C7 . . . . -2.50 no
C1 C6 C7 N1 . . . . 8.97(2.08) no
C1 C6 C7 H7 . . . . -178.72 no
C5 C6 C7 N1 . . . . -172.07(1.22) no
C5 C6 C7 H7 . . . . 0.24 no
C6 C7 N1 Cu . . . . -2.97(1.75) no
C6 C7 N1 C8 . . . . 174.23(1.21) no
H7 C7 N1 Cu . . . . -173.84 no
H7 C7 N1 C8 . . . . 3.36 no
Cu N1 C8 C9 . . . . 60.38(1.30) no
Cu N1 C8 H82 . . . . -173.95 no
Cu N1 C8 H81 . . . . -59.68 no
C7 N1 C8 C9 . . . . -116.95(1.23) no
C7 N1 C8 H82 . . . . 8.72 no
C7 N1 C8 H81 . . . . 122.98 no
N1 C8 C9 C10 . . . . 122.67(1.31) no
N1 C8 C9 C14 . . . . -56.39(1.58) no
H82 C8 C9 C10 . . . . 13.57 no
H82 C8 C9 C14 . . . . -165.49 no
H81 C8 C9 C10 . . . . -117.79 no
H81 C8 C9 C14 . . . . 63.15 no
C8 C9 C10 C11 . . . . -178.80(1.27) no
C8 C9 C10 H10 . . . . 0.88 no
C14 C9 C10 C11 . . . . 0.24(2.07) no
C14 C9 C10 H10 . . . . 179.92 no
C8 C9 C14 O2 . . . . -2.37(1.79) no
C8 C9 C14 C13 . . . . 176.72(1.21) no
C10 C9 C14 O2 . . . . 178.57(1.19) no
C10 C9 C14 C13 . . . . -2.34(1.93) no
C9 C10 C11 C12 . . . . 2.93(2.18) no
C9 C10 C11 H11 . . . . -176.75 no
H10 C10 C11 C12 . . . . -176.75 no
H10 C10 C11 H11 . . . . 3.57 no
C10 C11 C12 C13 . . . . -4.02(2.32) no
C10 C11 C12 H12 . . . . 175.41 no
H11 C11 C12 C13 . . . . 175.67 no
H11 C11 C12 H12 . . . . -4.91 no
C11 C12 C13 C14 . . . . 1.86(2.30) no
C11 C12 C13 H13 . . . . -177.13 no
H12 C12 C13 C14 . . . . -177.57 no
H12 C12 C13 H13 . . . . 3.44 no
C12 C13 C14 O2 . . . . -179.56(1.27) no
C12 C13 C14 C9 . . . . 1.37(2.02) no
H13 C13 C14 O2 . . . . -0.57 no
H13 C13 C14 C9 . . . . -179.64 no
Cu O2 Cu O2 . 7_555 7_555 . 0.05(0.26) no
